data_7714332
loop_
_publ_author_name
'D\'iaz-Torres, Ra\'ul'
'G\'omez-Coca, Silvia'
'Ruiz, Eliseo'
'Harding, Phimphaka'
'Harding, David J.'

_publ_section_title
;
 Improving Spin Crossover Characteristics in Heteroleptic
 [FeIII(qsal-5-I)(qsal-5-OMe)]A Complexes
;
_journal_name_full 'Dalton Transactions'
_journal_paper_doi 10.1039/D3DT02503A
_journal_year 2023
_chemical_formula_moiety 'C33 H23 Fe I N4 O3, N O3, 2(C H4 O)'
_chemical_formula_sum 'C35 H31 Fe I N5 O8'
_chemical_formula_weight 832.40
_space_group_crystal_system triclinic
_space_group_IT_number 2
_space_group_name_Hall '-P 1'
_space_group_name_H-M_alt 'P -1'
_atom_sites_solution_hydrogens geom
_atom_sites_solution_primary dual
_audit_creation_date 2023-09-20
_audit_creation_method
;
Olex2 1.5
(compiled 2023.08.24 svn.re1ec1418 for OlexSys, GUI svn.r6817)
;
_audit_update_record
;
2023-10-13 deposited with the CCDC.	2023-10-28 downloaded from the CCDC.
;
_cell_angle_alpha 80.399(2)
_cell_angle_beta 69.404(2)
_cell_angle_gamma 69.419(2)
_cell_formula_units_Z 2
_cell_length_a 12.0122(3)
_cell_length_b 12.2552(2)
_cell_length_c 12.7554(2)
_cell_measurement_reflns_used 13441
_cell_measurement_temperature 150(2)
_cell_measurement_theta_max 68.3280
_cell_measurement_theta_min 3.6840
_cell_volume 1643.55(6)
_computing_cell_refinement 'CrysAlisPro 1.171.40.76a (Rigaku OD, 2020)'
_computing_data_collection 'CrysAlisPro 1.171.40.76a (Rigaku OD, 2020)'
_computing_data_reduction 'CrysAlisPro 1.171.40.76a (Rigaku OD, 2020)'
_computing_molecular_graphics 'Olex2 1.5 (Dolomanov et al., 2009)'
_computing_publication_material 'Olex2 1.5 (Dolomanov et al., 2009)'
_computing_structure_refinement 'SHELXL 2018/3 (Sheldrick, 2015)'
_computing_structure_solution 'SHELXT  (Sheldrick, 2015)'
_diffrn_ambient_temperature 150(2)
_diffrn_detector_area_resol_mean 10.0000
_diffrn_detector_type HyPix3000
_diffrn_measured_fraction_theta_full 0.997
_diffrn_measured_fraction_theta_max 0.993
_diffrn_measurement_details
;
List of Runs (angles in degrees, time in seconds):

  # Type    Start    End  Width  t~exp~   \w     \q     \k     \f   Frames
#--------------------------------------------------------------------------
  1  \w    -52.00  24.00   0.50    0.75    --  -40.91  36.00  78.00  152
  2  \w   -105.00 -30.00   0.50    0.75    --  -40.91 -36.00 -77.00  150
  3  \w     86.00 157.00   0.50    3.00    --   96.59  36.00  78.00  142
  4  \w     32.00 108.00   0.50    3.00    --   96.59 -36.00 -77.00  152
  5  \w   -104.00 -21.00   0.50    0.75    --  -40.91 -63.00 -90.00  166
  6  \w   -109.00 -32.00   0.50    0.75    --  -40.91 -25.00 -60.00  154
  7  \w    -41.00 -15.00   0.50    0.75    --  -40.91 -78.00  94.27   52
  8  \w    -77.00  14.00   0.50    0.75    --  -40.91 104.00-180.00  182
  9  \w    -57.00  22.00   0.50    0.75    --  -40.91  50.00 120.00  158
 10  \w    -66.00  24.00   0.50    0.75    --  -40.91  77.00 120.00  180
 11  \w    -23.00  53.00   0.50    0.75    --   40.91 -37.00 120.00  152
 12  \w     14.00  97.00   0.50    0.75    --   40.91-138.00  30.00  166
 13  \w     16.00  42.00   0.50    0.75    --   40.91  79.00 171.40   52
 14  \w     19.00 114.00   0.50    0.75    --   40.91  12.00  60.00  190
 15  \w     15.00  42.00   0.50    0.75    --   40.91  82.00 -53.02   54
 16  \w    -23.00  52.00   0.50    0.75    --   40.91 -36.00 -77.00  150
 17  \w     16.00  42.00   0.50    0.75    --   40.91  79.00 -30.49   52
 18  \w     16.00  42.00   0.50    0.75    --   40.91  78.00-146.47   52
 19  \w     30.00 105.00   0.50    0.75    --   40.91  36.00  78.00  150
 20  \w     15.00  42.00   0.50    0.75    --   40.91  81.00 -92.81   54
 21  \w     29.00 105.00   0.50    0.75    --   40.91  37.00 120.00  152
 22  \w     15.00  42.00   0.50    0.75    --   40.91  81.00-162.45   54
 23  \w     83.00 157.00   0.50    3.00    --   96.59  17.00   0.00  148
 24  \w     87.00 157.00   0.50    3.00    --   96.59  33.00  30.00  140
 25  \w     32.00 109.00   0.50    3.00    --   96.59-117.00 120.00  154
 26  \w     32.00 109.00   0.50    3.00    --   96.59-117.00  90.00  154
 27  \w     33.00 126.00   0.50    3.00    --   96.59-144.00 -60.00  186
 28  \w     88.00 157.00   0.50    3.00    --   96.59  25.00-180.00  138
 29  \w     33.00 126.00   0.50    3.00    --   96.59-144.00 -30.00  186
 30  \w     26.00 110.00   0.50    3.00    --   96.59 -17.00  60.00  168
 31  \w     81.00 157.00   0.50    3.00    --   96.59 117.00  30.00  152
 32  \w     33.00 118.00   0.50    3.00    --   96.59 -68.00 -60.00  170
 33  \w     32.00 109.00   0.50    3.00    --   96.59-117.00  30.00  154
 34  \w     27.00 105.00   0.50    3.00    --   96.59 -96.00 150.00  156
 35  \w     26.00 110.00   0.50    3.00    --   96.59 -17.00-120.00  168
 36  \w     27.00 105.00   0.50    3.00    --   96.59 -96.00 -60.00  156
 37  \w     83.00 157.00   0.50    3.00    --   96.59  77.00  90.00  148
 38  \w     27.00 105.00   0.50    3.00    --   96.59 -96.00 120.00  156
 39  \w     34.00 113.00   0.50    3.00    --   96.59 -50.00   0.00  158
 40  \w     76.00 157.00   0.50    3.00    --   96.59  66.00-137.72  162
 41  \w     34.00 110.00   0.50    3.00    --   96.59 -42.00  90.00  152
 42  \w     84.00 157.00   0.50    3.00    --   96.59  96.00  60.00  146
 43  \w     29.00 105.00   0.50    3.00    --   96.59 -25.00 150.00  152
 44  \w     32.00 109.00   0.50    3.00    --   96.59-117.00-180.00  154
 45  \w     33.00 118.00   0.50    3.00    --   96.59 -68.00 120.00  170
 46  \w   -104.00 -25.00   0.50    0.75    --  -40.91 -50.00 150.00  158
 47  \w    -61.00  23.00   0.50    0.75    --  -40.91  63.00-120.00  168
 48  \w   -114.00 -19.00   0.50    0.75    --  -40.91 -12.00-180.00  190
 49  \w   -104.00 -25.00   0.50    0.75    --  -40.91 -50.00   0.00  158
 50  \w   -104.00 -21.00   0.50    0.75    --  -40.91 -63.00 120.00  166
 51  \w   -104.00 -25.00   0.50    0.75    --  -40.91 -50.00-150.00  158
 52  \w   -104.00 -25.00   0.50    0.75    --  -40.91 -50.00  60.00  158
 53  \w     21.00 105.00   0.50    0.75    --   40.91  63.00 120.00  168
 54  \w    -22.00  57.00   0.50    0.75    --   40.91 -50.00-120.00  158
 55  \w     15.00  42.00   0.50    0.75    --   40.91  82.00 107.52   54
 56  \w     16.00  42.00   0.50    0.75    --   40.91  78.00 153.87   52
 57  \w     16.00  42.00   0.50    0.75    --   40.91  79.00-113.53   52
 58  \w     15.00  42.00   0.50    0.75    --   40.91  81.00  28.63   54
 59  \w     16.00  42.00   0.50    0.75    --   40.91  76.00-123.50   52
 60  \w     16.00  42.00   0.50    0.75    --   40.91  79.00 -53.15   52
 61  \w     16.00  42.00   0.50    0.75    --   40.91  80.00  -8.87   52
 62  \w     16.00  42.00   0.50    0.75    --   40.91  79.00  66.12   52
 63  \w     21.00 105.00   0.50    0.75    --   40.91  63.00 -90.00  168
 64  \w     16.00  42.00   0.50    0.75    --   40.91  76.00 100.13   52
 65  \w     16.00  42.00   0.50    0.75    --   40.91  79.00  26.78   52
;
_diffrn_measurement_device 'four-circle diffractometer'
_diffrn_measurement_device_type 'SuperNova, Single source at offset/far, HyPix3000'
_diffrn_measurement_method '\w scans'
_diffrn_radiation_type CuK\a
_diffrn_radiation_wavelength 1.54184
_diffrn_reflns_av_R_equivalents 0.0966
_diffrn_reflns_av_unetI/netI 0.0504
_diffrn_reflns_Laue_measured_fraction_full 0.997
_diffrn_reflns_Laue_measured_fraction_max 0.993
_diffrn_reflns_limit_h_max 14
_diffrn_reflns_limit_h_min -14
_diffrn_reflns_limit_k_max 14
_diffrn_reflns_limit_k_min -14
_diffrn_reflns_limit_l_max 15
_diffrn_reflns_limit_l_min -12
_diffrn_reflns_number 25178
_diffrn_reflns_point_group_measured_fraction_full 0.997
_diffrn_reflns_point_group_measured_fraction_max 0.993
_diffrn_reflns_theta_full 67.684
_diffrn_reflns_theta_max 68.490
_diffrn_reflns_theta_min 3.706
_exptl_absorpt_coefficient_mu 11.580
_exptl_absorpt_correction_T_max 0.531
_exptl_absorpt_correction_T_min 0.062
_exptl_absorpt_correction_type analytical
_exptl_absorpt_process_details
;
CrysAlisPro 1.171.40.76a (Rigaku Oxford Diffraction, 2020)
Analytical numeric absorption correction using a multifaceted crystal
			model based on expressions derived by R.C. Clark & J.S. Reid.
(Clark, R. C. & Reid, J. S. (1995). Acta Cryst. A51, 887-897)
Empirical absorption correction using spherical harmonics,
 implemented in SCALE3 ABSPACK scaling algorithm.
;
_exptl_crystal_colour black
_exptl_crystal_colour_primary black
_exptl_crystal_density_diffrn 1.682
_exptl_crystal_description block
_exptl_crystal_F_000 838
_exptl_crystal_size_max 0.649
_exptl_crystal_size_mid 0.255
_exptl_crystal_size_min 0.064
_refine_diff_density_max 0.918
_refine_diff_density_min -0.713
_refine_diff_density_rms 0.100
_refine_ls_extinction_method none
_refine_ls_goodness_of_fit_ref 1.058
_refine_ls_hydrogen_treatment constr
_refine_ls_matrix_type full
_refine_ls_number_parameters 418
_refine_ls_number_reflns 6004
_refine_ls_number_restraints 31
_refine_ls_restrained_S_all 1.077
_refine_ls_R_factor_all 0.0721
_refine_ls_R_factor_gt 0.0667
_refine_ls_shift/su_max 0.000
_refine_ls_shift/su_mean 0.000
_refine_ls_structure_factor_coef Fsqd
_refine_ls_weighting_details 'w=1/[\s^2^(Fo^2^)+(0.1014P)^2^+2.7434P] where P=(Fo^2^+2Fc^2^)/3'
_refine_ls_weighting_scheme calc
_refine_ls_wR_factor_gt 0.1832
_refine_ls_wR_factor_ref 0.1874
_reflns_Friedel_coverage 0.000
_reflns_number_gt 5312
_reflns_number_total 6004
_reflns_threshold_expression 'I > 2\s(I)'
_cod_data_source_file d3dt02503a2.cif
_cod_data_source_block rdt82-150k
_cod_database_code 7714332
_shelx_shelxl_version_number 2018/3
_shelx_space_group_comment
;
The symmetry employed for this shelxl refinement is uniquely defined
by the following loop, which should always be used as a source of
symmetry information in preference to the above space-group names.
They are only intended as comments.
;
_olex2_refinement_description
;
1. Fixed Uiso
 At 1.2 times of:
  All C(H) groups, All C(H,H) groups
 At 1.5 times of:
  All C(H,H,H) groups, All O(H) groups
2. Restrained distances
 C29B-O4
 1.38 with sigma of 0.02
 C13A-O3
 1.38 with sigma of 0.02
 O3-C33
 1.42 with sigma of 0.02
 O4-C34
 1.42 with sigma of 0.02
 O1-C16 \\sim O1-C16A
 with sigma of 0.02
 C10-C11 \\sim C10-C11A
 with sigma of 0.02
 C11-C12 \\sim C11A-C12A
 with sigma of 0.02
 C11-C16 \\sim C11A-C16A
 with sigma of 0.02
 C12-C13 \\sim C12A-C13A
 with sigma of 0.02
 C13-C14 \\sim C13A-C14A
 with sigma of 0.02
 C13-I1 \\sim C13A-I1
 with sigma of 0.02
 C13-O3 \\sim C13A-O3
 with sigma of 0.02
 C14-C15 \\sim C14A-C15A
 with sigma of 0.02
 C15-C16 \\sim C15A-C16A
 with sigma of 0.02
 O1-C11 \\sim O1-C11A
 with sigma of 0.04
 O1-C15 \\sim O1-C15A
 with sigma of 0.04
 C10-C12 \\sim C10-C12A
 with sigma of 0.04
 C10-C16 \\sim C10-C16A
 with sigma of 0.04
 C11-C13 \\sim C11A-C13A
 with sigma of 0.04
 C11-C15 \\sim C11A-C15A
 with sigma of 0.04
 C12-C14 \\sim C12A-C14A
 with sigma of 0.04
 C12-C16 \\sim C12A-C16A
 with sigma of 0.04
 C12-I1 \\sim C12A-I1
 with sigma of 0.04
 C12-O3 \\sim C12A-O3
 with sigma of 0.04
 C13-C15 \\sim C13A-C15A
 with sigma of 0.04
 C14-C16 \\sim C14A-C16A
 with sigma of 0.04
 C14-I1 \\sim C14A-I1
 with sigma of 0.04
 C14-O3 \\sim C14A-O3
 with sigma of 0.04
 C32-C31 \\sim C32-C31A
 with sigma of 0.02
 C31-C30A \\sim C31A-C30B
 with sigma of 0.02
 C29A-C28A \\sim C29B-C28B
 with sigma of 0.02
 C29A-O4 \\sim C29B-O4
 with sigma of 0.02
 C29A-I2 \\sim C29B-I2
 with sigma of 0.02
 C29A-C30A \\sim C29B-C30B
 with sigma of 0.02
 C28A-C27A \\sim C28B-C27A
 with sigma of 0.02
 C32-C30A \\sim C32-C30B
 with sigma of 0.04
 C31-C29A \\sim C31A-C29B
 with sigma of 0.04
 C29A-C27A \\sim C29B-C27A
 with sigma of 0.04
 C28A-O4 \\sim C28B-O4
 with sigma of 0.04
 C28A-I2 \\sim C28B-I2
 with sigma of 0.04
 C28A-C30A \\sim C28B-C30B
 with sigma of 0.04
 O4-C30A \\sim O4-C30B
 with sigma of 0.04
 I2-C30A \\sim I2-C30B
 with sigma of 0.04
3. Others
 Fixed Sof: H10(0.5) H10A(0.5) C31(0.5) H31(0.5) C30A(0.5) H30A(0.5) C29A(0.5)
 C28A(0.5) H28A(0.5) C31A(0.5) H31A(0.5) C30B(0.5) H30B(0.5) C29B(0.5)
 C28B(0.5) H28B(0.5) I1(0.5) O4(0.5) C16(0.5) C11(0.5) C12(0.5) H12(0.5)
 C13(0.5) C14(0.5) H14(0.5) C15(0.5) H15(0.5) C34(0.5) H34A(0.5) H34B(0.5)
 H34C(0.5) I2(0.5) O3(0.5) C16A(0.5) C11A(0.5) C12A(0.5) H12A(0.5) C13A(0.5)
 C14A(0.5) H14A(0.5) C15A(0.5) H15A(0.5) C33(0.5) H33A(0.5) H33B(0.5) H33C(0.5)
4.a Aromatic/amide H refined with riding coordinates:
 C1(H1), C2(H2), C3(H3), C5(H5), C6(H6), C7(H7), C10(H10), C10(H10A), C17(H17),
  C18(H18), C19(H19), C21(H21), C22(H22), C23(H23), C26(H26), C31(H31),
 C30A(H30A), C28A(H28A), C31A(H31A), C30B(H30B), C28B(H28B), C12(H12), C14(H14),
  C15(H15), C12A(H12A), C14A(H14A), C15A(H15A)
4.b Fitted hexagon refined as free rotating group:
 C27A(C32,C31,C30A,C29A,C28A), C16(C11,C12,C13,C14,C15), C16A(C11A,C12A,C13A,
 C14A,C15A)
4.c Idealised Me refined as rotating group:
 C34(H34A,H34B,H34C), C33(H33A,H33B,H33C), C35(H35A,H35B,H35C), C36(H36A,H36B,
 H36C)
4.d Idealised tetrahedral OH refined as rotating group:
 O8(H8), O9(H9)
;
_olex2_submission_special_instructions 'No special instructions were received'
_oxdiff_exptl_absorpt_empirical_details
;
Empirical correction (ABSPACK) includes:
- Absorption correction using spherical harmonics
- Frame scaling
;

loop_
_space_group_symop_operation_xyz
'x, y, z'
'-x, -y, -z'

loop_
_atom_site_label
_atom_site_type_symbol
_atom_site_fract_x
_atom_site_fract_y
_atom_site_fract_z
_atom_site_U_iso_or_equiv
_atom_site_adp_type
_atom_site_occupancy
_atom_site_site_symmetry_order
_atom_site_calc_flag
_atom_site_refinement_flags_posn
_atom_site_refinement_flags_adp
_atom_site_refinement_flags_occupancy
_atom_site_disorder_assembly
_atom_site_disorder_group
Fe1 Fe 0.36095(7) 0.55643(6) 0.29491(5) 0.0380(2) Uani 1 1 d . . . . .
O1 O 0.4710(4) 0.6395(4) 0.2134(3) 0.0576(9) Uani 1 1 d D . . . .
O2 O 0.4887(3) 0.4127(3) 0.2938(3) 0.0479(8) Uani 1 1 d . . . . .
N1 N 0.2370(4) 0.4759(3) 0.3950(3) 0.0392(8) Uani 1 1 d . . . . .
N2 N 0.3603(4) 0.5894(3) 0.4423(3) 0.0410(8) Uani 1 1 d . . . . .
N3 N 0.2147(4) 0.7015(3) 0.2890(3) 0.0385(8) Uani 1 1 d . . . . .
N4 N 0.3411(4) 0.5291(4) 0.1542(3) 0.0401(9) Uani 1 1 d . . . . .
C1 C 0.1806(5) 0.4172(4) 0.3639(4) 0.0450(11) Uani 1 1 d . . . . .
H1 H 0.192170 0.416055 0.286423 0.054 Uiso 1 1 calc R U . . .
C2 C 0.1042(5) 0.3566(5) 0.4421(5) 0.0498(12) Uani 1 1 d . . . . .
H2 H 0.065789 0.314597 0.417260 0.060 Uiso 1 1 calc R U . . .
C3 C 0.0856(5) 0.3584(4) 0.5532(5) 0.0521(12) Uani 1 1 d . . . . .
H3 H 0.033634 0.317956 0.606268 0.063 Uiso 1 1 calc R U . . .
C4 C 0.1430(5) 0.4200(4) 0.5900(4) 0.0470(11) Uani 1 1 d . . . . .
C5 C 0.1291(6) 0.4286(5) 0.7034(5) 0.0570(13) Uani 1 1 d . . . . .
H5 H 0.077511 0.391345 0.761317 0.068 Uiso 1 1 calc R U . . .
C6 C 0.1902(6) 0.4909(5) 0.7297(4) 0.0564(13) Uani 1 1 d . . . . .
H6 H 0.179038 0.497108 0.806247 0.068 Uiso 1 1 calc R U . . .
C7 C 0.2685(5) 0.5454(5) 0.6467(4) 0.0500(12) Uani 1 1 d . . . . .
H7 H 0.310768 0.586826 0.667302 0.060 Uiso 1 1 calc R U . . .
C8 C 0.2844(4) 0.5393(4) 0.5363(4) 0.0402(10) Uani 1 1 d . . . . .
C9 C 0.2207(4) 0.4778(4) 0.5067(4) 0.0404(10) Uani 1 1 d . . . . .
C10 C 0.4225(5) 0.6502(4) 0.4567(4) 0.0451(11) Uani 1 1 d D . . . .
H10 H 0.421839 0.650505 0.531353 0.054 Uiso 0.5 1 calc R U P A 1
H10A H 0.415328 0.662037 0.530849 0.054 Uiso 0.5 1 calc R U P B 2
C17 C 0.1563(5) 0.7858(4) 0.3597(4) 0.0453(11) Uani 1 1 d . . . . .
H17 H 0.182551 0.779468 0.423157 0.054 Uiso 1 1 calc R U . . .
C18 C 0.0570(5) 0.8847(5) 0.3464(5) 0.0517(12) Uani 1 1 d . . . . .
H18 H 0.016541 0.943600 0.399630 0.062 Uiso 1 1 calc R U . . .
C19 C 0.0203(6) 0.8934(5) 0.2529(5) 0.0565(13) Uani 1 1 d . . . . .
H19 H -0.045307 0.960058 0.240910 0.068 Uiso 1 1 calc R U . . .
C20 C 0.0789(5) 0.8051(5) 0.1760(4) 0.0480(11) Uani 1 1 d . . . . .
C21 C 0.0467(6) 0.8076(5) 0.0798(5) 0.0563(14) Uani 1 1 d . . . . .
H21 H -0.019346 0.871259 0.064043 0.068 Uiso 1 1 calc R U . . .
C22 C 0.1114(6) 0.7172(6) 0.0083(5) 0.0583(15) Uani 1 1 d . . . . .
H22 H 0.089442 0.719478 -0.056845 0.070 Uiso 1 1 calc R U . . .
C23 C 0.2086(5) 0.6223(5) 0.0293(4) 0.0508(12) Uani 1 1 d . . . . .
H23 H 0.250868 0.560816 -0.021143 0.061 Uiso 1 1 calc R U . . .
C24 C 0.2440(5) 0.6168(4) 0.1221(4) 0.0423(11) Uani 1 1 d . . . . .
C25 C 0.1774(5) 0.7089(4) 0.1968(4) 0.0425(10) Uani 1 1 d . . . . .
C26 C 0.4094(5) 0.4391(5) 0.0938(4) 0.0435(11) Uani 1 1 d . . . . .
H26 H 0.395824 0.437949 0.025008 0.052 Uiso 1 1 calc R U . . .
C27A C 0.5013(4) 0.3438(3) 0.1225(3) 0.0460(11) Uani 1 1 d DG . . . .
C32 C 0.5410(4) 0.3294(4) 0.2154(3) 0.0476(11) Uani 1 1 d DG . . C .
C31 C 0.6325(6) 0.2272(5) 0.2325(5) 0.045(5) Uiso 0.5 1 d DG . P C 2
H31 H 0.659608 0.217333 0.295995 0.054 Uiso 0.5 1 calc R U P C 2
C30A C 0.6841(7) 0.1394(5) 0.1567(7) 0.054(4) Uiso 0.5 1 d DG . P C 2
H30A H 0.746608 0.069597 0.168388 0.064 Uiso 0.5 1 calc R U P C 2
C29A C 0.6444(8) 0.1539(5) 0.0638(6) 0.039(3) Uiso 0.5 1 d DG . P C 2
C28A C 0.5530(6) 0.2560(5) 0.0467(4) 0.037(3) Uiso 0.5 1 d DG . P C 2
H28A H 0.525828 0.265884 -0.016804 0.044 Uiso 0.5 1 calc R U P C 2
C31A C 0.6318(15) 0.2363(13) 0.2436(15) 0.077(8) Uiso 0.5 1 d D . P C 1
H31A H 0.651024 0.235137 0.310041 0.092 Uiso 0.5 1 calc R U P C 1
C30B C 0.6934(15) 0.1463(12) 0.1744(13) 0.072(5) Uiso 0.5 1 d D . P C 1
H30B H 0.759076 0.082968 0.191176 0.086 Uiso 0.5 1 calc R U P C 1
C29B C 0.6633(14) 0.1445(11) 0.0814(13) 0.068(5) Uiso 0.5 1 d D . P C 1
C28B C 0.5741(14) 0.2402(11) 0.0520(11) 0.060(5) Uiso 0.5 1 d D . P C 1
H28B H 0.558453 0.239910 -0.015910 0.072 Uiso 0.5 1 calc R U P C 1
I1 I 0.69002(9) 0.93806(10) 0.39903(11) 0.0677(3) Uani 0.5 1 d . . P D 1
O4 O 0.7222(9) 0.0512(9) 0.0165(9) 0.079(3) Uiso 0.5 1 d D . P C 1
C16 C 0.5122(9) 0.7122(8) 0.2631(6) 0.054(4) Uiso 0.5 1 d DG . P D 1
C11 C 0.4890(8) 0.7141(8) 0.3776(6) 0.043(3) Uiso 0.5 1 d DG . P D 1
C12 C 0.5385(8) 0.7797(7) 0.4169(5) 0.049(3) Uiso 0.5 1 d DG . P D 1
H12 H 0.522648 0.781015 0.495214 0.059 Uiso 0.5 1 calc R U P D 1
C13 C 0.6114(7) 0.8433(7) 0.3418(6) 0.046(2) Uiso 0.5 1 d DG . P D 1
C14 C 0.6346(7) 0.8413(7) 0.2272(6) 0.050(2) Uiso 0.5 1 d DG . P D 1
H14 H 0.684403 0.884779 0.175857 0.060 Uiso 0.5 1 calc R U P D 1
C15 C 0.5851(8) 0.7758(7) 0.1879(5) 0.050(3) Uiso 0.5 1 d DG . P D 1
H15 H 0.600970 0.774435 0.109649 0.060 Uiso 0.5 1 calc R U P D 1
C34 C 0.6820(14) 0.0392(14) -0.0722(13) 0.047(5) Uiso 0.5 1 d D . P C 1
H34A H 0.739445 -0.031298 -0.112011 0.070 Uiso 0.5 1 calc R U P C 1
H34B H 0.681518 0.107575 -0.124515 0.070 Uiso 0.5 1 calc R U P C 1
H34C H 0.597175 0.032957 -0.041248 0.070 Uiso 0.5 1 calc R U P C 1
I2 I 0.71433(11) 0.01912(8) -0.05229(8) 0.0542(3) Uani 0.5 1 d . . P C 2
O3 O 0.7171(9) 0.8769(9) 0.3178(9) 0.078(3) Uiso 0.5 1 d D . P D 2
C16A C 0.5258(8) 0.6910(7) 0.2472(6) 0.041(3) Uiso 0.5 1 d DG . P D 2
C11A C 0.5053(8) 0.7024(8) 0.3597(5) 0.046(4) Uiso 0.5 1 d DG . P D 2
C12A C 0.5644(8) 0.7659(8) 0.3895(5) 0.049(3) Uiso 0.5 1 d DG . P D 2
H12A H 0.550366 0.773676 0.466338 0.059 Uiso 0.5 1 calc R U P D 2
C13A C 0.6440(7) 0.8182(7) 0.3068(6) 0.049(2) Uiso 0.5 1 d DG . P D 2
C14A C 0.6645(7) 0.8068(7) 0.1943(6) 0.052(3) Uiso 0.5 1 d DG . P D 2
H14A H 0.718864 0.842529 0.137766 0.063 Uiso 0.5 1 calc R U P D 2
C15A C 0.6054(7) 0.7433(7) 0.1645(5) 0.052(3) Uiso 0.5 1 d DG . P D 2
H15A H 0.619384 0.735520 0.087642 0.062 Uiso 0.5 1 calc R U P D 2
C33 C 0.687(3) 0.913(2) 0.4283(16) 0.099(10) Uiso 0.5 1 d D . P D 2
H33A H 0.741622 0.957033 0.427176 0.149 Uiso 0.5 1 calc R U P D 2
H33B H 0.699782 0.844053 0.479640 0.149 Uiso 0.5 1 calc R U P D 2
H33C H 0.599323 0.962475 0.453721 0.149 Uiso 0.5 1 calc R U P D 2
O5 O 0.1837(4) 0.8411(4) 0.5941(3) 0.0629(10) Uani 1 1 d . . . . .
O6 O 0.0617(5) 0.8167(4) 0.7605(3) 0.0755(13) Uani 1 1 d . . . . .
O7 O 0.0015(4) 0.8310(4) 0.6168(3) 0.0632(10) Uani 1 1 d . . . . .
N5 N 0.0840(5) 0.8288(4) 0.6583(4) 0.0514(10) Uani 1 1 d . . . . .
O8 O 0.2246(5) 0.3405(5) 0.0926(5) 0.0834(14) Uani 1 1 d . . . . .
H8 H 0.237614 0.279942 0.134484 0.125 Uiso 1 1 calc R U . . .
C35 C 0.1189(7) 0.3545(8) 0.0616(7) 0.086(2) Uani 1 1 d . . . . .
H35A H 0.144057 0.307685 -0.003001 0.129 Uiso 1 1 calc R U . . .
H35B H 0.082172 0.436954 0.041597 0.129 Uiso 1 1 calc R U . . .
H35C H 0.056900 0.328686 0.124546 0.129 Uiso 1 1 calc R U . . .
O9 O 0.2314(5) 0.1533(5) 0.2343(4) 0.0887(15) Uani 1 1 d . . . . .
H9 H 0.162072 0.145277 0.274498 0.133 Uiso 1 1 calc R U . . .
C36 C 0.3239(9) 0.0874(10) 0.2825(8) 0.114(3) Uani 1 1 d . . . . .
H36A H 0.401371 0.050711 0.223516 0.171 Uiso 1 1 calc R U . . .
H36B H 0.295654 0.026812 0.334509 0.171 Uiso 1 1 calc R U . . .
H36C H 0.339685 0.138389 0.323450 0.171 Uiso 1 1 calc R U . . .

loop_
_atom_site_aniso_label
_atom_site_aniso_U_11
_atom_site_aniso_U_22
_atom_site_aniso_U_33
_atom_site_aniso_U_23
_atom_site_aniso_U_13
_atom_site_aniso_U_12
Fe1 0.0510(4) 0.0414(4) 0.0304(4) -0.0004(3) -0.0178(3) -0.0206(3)
O1 0.063(2) 0.064(2) 0.046(2) 0.0093(17) -0.0124(17) -0.0309(19)
O2 0.0559(19) 0.0449(18) 0.055(2) -0.0005(16) -0.0307(17) -0.0185(16)
N1 0.044(2) 0.0373(19) 0.039(2) -0.0052(16) -0.0115(16) -0.0170(16)
N2 0.047(2) 0.042(2) 0.039(2) 0.0028(16) -0.0161(17) -0.0195(17)
N3 0.047(2) 0.0391(19) 0.0385(19) 0.0031(16) -0.0205(17) -0.0192(17)
N4 0.047(2) 0.053(2) 0.0329(19) -0.0008(17) -0.0160(16) -0.0283(19)
C1 0.052(3) 0.042(2) 0.048(3) -0.004(2) -0.014(2) -0.023(2)
C2 0.053(3) 0.045(3) 0.058(3) -0.002(2) -0.014(2) -0.026(2)
C3 0.057(3) 0.042(3) 0.058(3) 0.003(2) -0.009(2) -0.028(2)
C4 0.053(3) 0.042(2) 0.044(3) 0.004(2) -0.010(2) -0.021(2)
C5 0.065(3) 0.058(3) 0.043(3) 0.011(2) -0.013(3) -0.025(3)
C6 0.069(3) 0.071(4) 0.035(2) 0.005(2) -0.017(2) -0.033(3)
C7 0.056(3) 0.055(3) 0.045(3) 0.001(2) -0.022(2) -0.020(2)
C8 0.045(2) 0.040(2) 0.038(2) 0.0004(19) -0.0137(19) -0.016(2)
C9 0.045(2) 0.038(2) 0.040(2) 0.0013(19) -0.013(2) -0.017(2)
C10 0.050(3) 0.047(3) 0.047(3) 0.000(2) -0.025(2) -0.017(2)
C17 0.057(3) 0.045(3) 0.046(3) 0.004(2) -0.023(2) -0.027(2)
C18 0.065(3) 0.046(3) 0.051(3) 0.003(2) -0.025(3) -0.023(2)
C19 0.062(3) 0.051(3) 0.066(3) 0.011(3) -0.034(3) -0.021(3)
C20 0.055(3) 0.053(3) 0.047(3) 0.011(2) -0.026(2) -0.026(2)
C21 0.061(3) 0.064(3) 0.057(3) 0.017(3) -0.035(3) -0.028(3)
C22 0.068(3) 0.080(4) 0.051(3) 0.016(3) -0.039(3) -0.040(3)
C23 0.064(3) 0.067(3) 0.041(3) 0.006(2) -0.026(2) -0.037(3)
C24 0.051(3) 0.058(3) 0.035(2) 0.005(2) -0.018(2) -0.036(2)
C25 0.048(2) 0.052(3) 0.041(2) 0.011(2) -0.022(2) -0.030(2)
C26 0.054(3) 0.060(3) 0.032(2) -0.001(2) -0.015(2) -0.036(2)
C27A 0.052(3) 0.054(3) 0.042(3) -0.002(2) -0.012(2) -0.032(2)
C32 0.049(3) 0.050(3) 0.052(3) 0.004(2) -0.020(2) -0.024(2)
I1 0.0590(5) 0.0738(6) 0.0842(6) 0.0281(6) -0.0338(5) -0.0408(4)
I2 0.0685(6) 0.0452(4) 0.0429(4) -0.0043(3) -0.0024(4) -0.0253(4)
O5 0.073(3) 0.071(3) 0.058(2) 0.001(2) -0.029(2) -0.032(2)
O6 0.097(3) 0.087(3) 0.048(2) 0.007(2) -0.034(2) -0.030(3)
O7 0.074(3) 0.074(3) 0.059(2) -0.009(2) -0.028(2) -0.034(2)
N5 0.068(3) 0.043(2) 0.051(3) -0.0023(19) -0.028(2) -0.019(2)
O8 0.077(3) 0.100(4) 0.100(4) 0.005(3) -0.039(3) -0.054(3)
C35 0.071(4) 0.106(6) 0.093(5) 0.007(5) -0.026(4) -0.049(4)
O9 0.074(3) 0.103(4) 0.072(3) -0.006(3) -0.019(3) -0.012(3)
C36 0.110(7) 0.144(9) 0.092(6) -0.031(6) -0.056(6) -0.011(6)

loop_
_atom_type_symbol
_atom_type_description
_atom_type_scat_dispersion_real
_atom_type_scat_dispersion_imag
_atom_type_scat_source
C C 0.0181 0.0091 'International Tables Vol C Tables 4.2.6.8 and 6.1.1.4'
H H 0.0000 0.0000 'International Tables Vol C Tables 4.2.6.8 and 6.1.1.4'
Fe Fe -1.1336 3.1974 'International Tables Vol C Tables 4.2.6.8 and 6.1.1.4'
I I -0.3257 6.8362 'International Tables Vol C Tables 4.2.6.8 and 6.1.1.4'
N N 0.0311 0.0180 'International Tables Vol C Tables 4.2.6.8 and 6.1.1.4'
O O 0.0492 0.0322 'International Tables Vol C Tables 4.2.6.8 and 6.1.1.4'

loop_
_exptl_crystal_face_index_h
_exptl_crystal_face_index_k
_exptl_crystal_face_index_l
_exptl_crystal_face_perp_dist
-2 -5 -1 0.1137
2 0 5 0.1727
2 5 0 0.1037
1 0 0 0.0260
-2 -1 -5 0.4408
-1 0 0 0.0378
-5 -2 0 0.0463

loop_
_geom_angle_atom_site_label_1
_geom_angle_atom_site_label_2
_geom_angle_atom_site_label_3
_geom_angle
_geom_angle_site_symmetry_1
_geom_angle_site_symmetry_3
_geom_angle_publ_flag
O1 Fe1 O2 94.61(17) . . ?
O1 Fe1 N1 174.75(16) . . ?
O1 Fe1 N2 93.77(17) . . ?
O1 Fe1 N3 89.23(17) . . ?
O1 Fe1 N4 90.37(16) . . ?
O2 Fe1 N1 87.78(16) . . ?
O2 Fe1 N2 91.01(16) . . ?
O2 Fe1 N3 173.54(15) . . ?
O2 Fe1 N4 93.41(16) . . ?
N1 Fe1 N3 88.82(16) . . ?
N2 Fe1 N1 81.50(16) . . ?
N2 Fe1 N3 93.92(16) . . ?
N2 Fe1 N4 173.69(16) . . ?
N4 Fe1 N1 94.16(15) . . ?
N4 Fe1 N3 81.36(16) . . ?
C16 O1 Fe1 124.6(4) . . ?
C16A O1 Fe1 129.9(4) . . ?
C32 O2 Fe1 128.0(3) . . ?
C1 N1 Fe1 127.6(3) . . ?
C1 N1 C9 119.3(4) . . ?
C9 N1 Fe1 112.9(3) . . ?
C8 N2 Fe1 114.4(3) . . ?
C10 N2 Fe1 125.3(3) . . ?
C10 N2 C8 120.3(4) . . ?
C17 N3 Fe1 128.0(3) . . ?
C17 N3 C25 119.0(4) . . ?
C25 N3 Fe1 113.0(3) . . ?
C24 N4 Fe1 114.7(3) . . ?
C26 N4 Fe1 124.8(3) . . ?
C26 N4 C24 120.4(4) . . ?
N1 C1 H1 119.0 . . ?
N1 C1 C2 122.0(5) . . ?
C2 C1 H1 119.0 . . ?
C1 C2 H2 120.1 . . ?
C3 C2 C1 119.7(5) . . ?
C3 C2 H2 120.1 . . ?
C2 C3 H3 119.9 . . ?
C2 C3 C4 120.2(5) . . ?
C4 C3 H3 119.9 . . ?
C3 C4 C5 124.9(5) . . ?
C3 C4 C9 117.4(5) . . ?
C5 C4 C9 117.8(5) . . ?
C4 C5 H5 120.0 . . ?
C6 C5 C4 119.9(5) . . ?
C6 C5 H5 120.0 . . ?
C5 C6 H6 119.1 . . ?
C5 C6 C7 121.7(5) . . ?
C7 C6 H6 119.1 . . ?
C6 C7 H7 119.9 . . ?
C8 C7 C6 120.1(5) . . ?
C8 C7 H7 119.9 . . ?
C7 C8 N2 127.1(4) . . ?
C7 C8 C9 119.4(4) . . ?
C9 C8 N2 113.5(4) . . ?
N1 C9 C4 121.4(4) . . ?
N1 C9 C8 117.6(4) . . ?
C8 C9 C4 121.0(4) . . ?
N2 C10 H10 116.0 . . ?
N2 C10 H10A 119.1 . . ?
N2 C10 C11 128.0(5) . . ?
N2 C10 C11A 121.8(5) . . ?
C11 C10 H10 116.0 . . ?
C11A C10 H10A 119.1 . . ?
N3 C17 H17 118.2 . . ?
N3 C17 C18 123.5(5) . . ?
C18 C17 H17 118.2 . . ?
C17 C18 H18 121.1 . . ?
C19 C18 C17 117.7(5) . . ?
C19 C18 H18 121.1 . . ?
C18 C19 H19 119.6 . . ?
C18 C19 C20 120.8(5) . . ?
C20 C19 H19 119.6 . . ?
C19 C20 C21 124.0(5) . . ?
C19 C20 C25 117.4(5) . . ?
C21 C20 C25 118.6(5) . . ?
C20 C21 H21 120.2 . . ?
C22 C21 C20 119.6(5) . . ?
C22 C21 H21 120.2 . . ?
C21 C22 H22 119.2 . . ?
C21 C22 C23 121.6(5) . . ?
C23 C22 H22 119.2 . . ?
C22 C23 H23 119.6 . . ?
C24 C23 C22 120.8(5) . . ?
C24 C23 H23 119.6 . . ?
N4 C24 C25 113.9(4) . . ?
C23 C24 N4 128.0(5) . . ?
C23 C24 C25 118.1(5) . . ?
N3 C25 C20 121.6(5) . . ?
N3 C25 C24 117.1(4) . . ?
C20 C25 C24 121.3(4) . . ?
N4 C26 H26 117.6 . . ?
N4 C26 C27A 124.8(4) . . ?
C27A C26 H26 117.6 . . ?
C26 C27A C28B 122.7(7) . . ?
C32 C27A C26 127.5(3) . . ?
C32 C27A C28A 120.0 . . ?
C32 C27A C28B 109.7(6) . . ?
C28A C27A C26 112.5(3) . . ?
O2 C32 C27A 121.3(3) . . ?
O2 C32 C31 118.6(3) . . ?
C31 C32 C27A 120.0 . . ?
C31A C32 O2 110.9(8) . . ?
C31A C32 C27A 127.8(8) . . ?
C32 C31 H31 120.0 . . ?
C32 C31 C30A 120.0 . . ?
C30A C31 H31 120.0 . . ?
C31 C30A H30A 120.0 . . ?
C29A C30A C31 120.0 . . ?
C29A C30A H30A 120.0 . . ?
C30A C29A C28A 120.0 . . ?
C30A C29A I2 121.9(4) . . ?
C28A C29A I2 118.1(4) . . ?
C27A C28A H28A 120.0 . . ?
C29A C28A C27A 120.0 . . ?
C29A C28A H28A 120.0 . . ?
C32 C31A H31A 120.8 . . ?
C30B C31A C32 118.4(14) . . ?
C30B C31A H31A 120.8 . . ?
C31A C30B H30B 119.3 . . ?
C31A C30B C29B 121.4(13) . . ?
C29B C30B H30B 119.3 . . ?
C30B C29B C28B 119.6(11) . . ?
O4 C29B C30B 120.3(13) . . ?
O4 C29B C28B 120.1(12) . . ?
C27A C28B H28B 118.6 . . ?
C29B C28B C27A 122.9(10) . . ?
C29B C28B H28B 118.6 . . ?
C29B O4 C34 121.8(12) . . ?
C11 C16 O1 123.8(5) . . ?
C11 C16 C15 120.0 . . ?
C15 C16 O1 116.0(5) . . ?
C10 C11 C16 123.5(5) . . ?
C10 C11 C12 116.4(5) . . ?
C12 C11 C16 120.0 . . ?
C11 C12 H12 120.0 . . ?
C11 C12 C13 120.0 . . ?
C13 C12 H12 120.0 . . ?
C12 C13 I1 120.4(4) . . ?
C12 C13 C14 120.0 . . ?
C14 C13 I1 119.6(4) . . ?
C13 C14 H14 120.0 . . ?
C15 C14 C13 120.0 . . ?
C15 C14 H14 120.0 . . ?
C16 C15 H15 120.0 . . ?
C14 C15 C16 120.0 . . ?
C14 C15 H15 120.0 . . ?
O4 C34 H34A 109.5 . . ?
O4 C34 H34B 109.5 . . ?
O4 C34 H34C 109.5 . . ?
H34A C34 H34B 109.5 . . ?
H34A C34 H34C 109.5 . . ?
H34B C34 H34C 109.5 . . ?
C13A O3 C33 115.4(13) . . ?
O1 C16A C11A 123.8(5) . . ?
O1 C16A C15A 116.1(5) . . ?
C11A C16A C15A 120.0 . . ?
C16A C11A C10 125.3(5) . . ?
C12A C11A C10 114.7(5) . . ?
C12A C11A C16A 120.0 . . ?
C11A C12A H12A 120.0 . . ?
C11A C12A C13A 120.0 . . ?
C13A C12A H12A 120.0 . . ?
O3 C13A C12A 129.1(6) . . ?
O3 C13A C14A 110.7(6) . . ?
C14A C13A C12A 120.0 . . ?
C13A C14A H14A 120.0 . . ?
C13A C14A C15A 120.0 . . ?
C15A C14A H14A 120.0 . . ?
C16A C15A H15A 120.0 . . ?
C14A C15A C16A 120.0 . . ?
C14A C15A H15A 120.0 . . ?
O3 C33 H33A 109.5 . . ?
O3 C33 H33B 109.5 . . ?
O3 C33 H33C 109.5 . . ?
H33A C33 H33B 109.5 . . ?
H33A C33 H33C 109.5 . . ?
H33B C33 H33C 109.5 . . ?
O5 N5 O7 118.5(4) . . ?
O6 N5 O5 122.2(5) . . ?
O6 N5 O7 119.3(5) . . ?
C35 O8 H8 109.5 . . ?
O8 C35 H35A 109.5 . . ?
O8 C35 H35B 109.5 . . ?
O8 C35 H35C 109.5 . . ?
H35A C35 H35B 109.5 . . ?
H35A C35 H35C 109.5 . . ?
H35B C35 H35C 109.5 . . ?
C36 O9 H9 109.5 . . ?
O9 C36 H36A 109.5 . . ?
O9 C36 H36B 109.5 . . ?
O9 C36 H36C 109.5 . . ?
H36A C36 H36B 109.5 . . ?
H36A C36 H36C 109.5 . . ?
H36B C36 H36C 109.5 . . ?

loop_
_geom_bond_atom_site_label_1
_geom_bond_atom_site_label_2
_geom_bond_distance
_geom_bond_site_symmetry_2
_geom_bond_publ_flag
Fe1 O1 1.868(4) . ?
Fe1 O2 1.884(4) . ?
Fe1 N1 2.024(4) . ?
Fe1 N2 1.984(4) . ?
Fe1 N3 2.026(4) . ?
Fe1 N4 1.986(4) . ?
O1 C16 1.471(7) . ?
O1 C16A 1.266(6) . ?
O2 C32 1.373(5) . ?
N1 C1 1.328(6) . ?
N1 C9 1.371(6) . ?
N2 C8 1.423(6) . ?
N2 C10 1.296(6) . ?
N3 C17 1.315(7) . ?
N3 C25 1.378(6) . ?
N4 C24 1.411(6) . ?
N4 C26 1.299(6) . ?
C1 H1 0.9500 . ?
C1 C2 1.405(7) . ?
C2 H2 0.9500 . ?
C2 C3 1.358(8) . ?
C3 H3 0.9500 . ?
C3 C4 1.406(7) . ?
C4 C5 1.414(8) . ?
C4 C9 1.420(7) . ?
C5 H5 0.9500 . ?
C5 C6 1.374(8) . ?
C6 H6 0.9500 . ?
C6 C7 1.399(8) . ?
C7 H7 0.9500 . ?
C7 C8 1.365(7) . ?
C8 C9 1.413(7) . ?
C10 H10 0.9500 . ?
C10 H10A 0.9500 . ?
C10 C11 1.371(7) . ?
C10 C11A 1.499(7) . ?
C17 H17 0.9500 . ?
C17 C18 1.407(8) . ?
C18 H18 0.9500 . ?
C18 C19 1.386(8) . ?
C19 H19 0.9500 . ?
C19 C20 1.401(8) . ?
C20 C21 1.404(7) . ?
C20 C25 1.413(7) . ?
C21 H21 0.9500 . ?
C21 C22 1.377(9) . ?
C22 H22 0.9500 . ?
C22 C23 1.396(8) . ?
C23 H23 0.9500 . ?
C23 C24 1.377(7) . ?
C24 C25 1.417(7) . ?
C26 H26 0.9500 . ?
C26 C27A 1.397(6) . ?
C27A C32 1.3900 . ?
C27A C28A 1.3900 . ?
C27A C28B 1.494(12) . ?
C32 C31 1.3900 . ?
C32 C31A 1.372(13) . ?
C31 H31 0.9500 . ?
C31 C30A 1.3900 . ?
C30A H30A 0.9500 . ?
C30A C29A 1.3900 . ?
C29A C28A 1.3900 . ?
C29A I2 2.142(4) . ?
C28A H28A 0.9500 . ?
C31A H31A 0.9500 . ?
C31A C30B 1.355(15) . ?
C30B H30B 0.9500 . ?
C30B C29B 1.362(15) . ?
C29B C28B 1.384(15) . ?
C29B O4 1.353(13) . ?
C28B H28B 0.9500 . ?
I1 C13 2.077(5) . ?
O4 C34 1.424(13) . ?
C16 C11 1.3900 . ?
C16 C15 1.3900 . ?
C11 C12 1.3900 . ?
C12 H12 0.9500 . ?
C12 C13 1.3900 . ?
C13 C14 1.3900 . ?
C14 H14 0.9500 . ?
C14 C15 1.3900 . ?
C15 H15 0.9500 . ?
C34 H34A 0.9800 . ?
C34 H34B 0.9800 . ?
C34 H34C 0.9800 . ?
O3 C13A 1.370(10) . ?
O3 C33 1.431(16) . ?
C16A C11A 1.3900 . ?
C16A C15A 1.3900 . ?
C11A C12A 1.3900 . ?
C12A H12A 0.9500 . ?
C12A C13A 1.3900 . ?
C13A C14A 1.3900 . ?
C14A H14A 0.9500 . ?
C14A C15A 1.3900 . ?
C15A H15A 0.9500 . ?
C33 H33A 0.9800 . ?
C33 H33B 0.9800 . ?
C33 H33C 0.9800 . ?
O5 N5 1.234(6) . ?
O6 N5 1.230(6) . ?
O7 N5 1.268(6) . ?
O8 H8 0.8400 . ?
O8 C35 1.405(8) . ?
C35 H35A 0.9800 . ?
C35 H35B 0.9800 . ?
C35 H35C 0.9800 . ?
O9 H9 0.8400 . ?
O9 C36 1.397(10) . ?
C36 H36A 0.9800 . ?
C36 H36B 0.9800 . ?
C36 H36C 0.9800 . ?

loop_
_geom_torsion_atom_site_label_1
_geom_torsion_atom_site_label_2
_geom_torsion_atom_site_label_3
_geom_torsion_atom_site_label_4
_geom_torsion
_geom_torsion_site_symmetry_1
_geom_torsion_site_symmetry_2
_geom_torsion_site_symmetry_3
_geom_torsion_site_symmetry_4
_geom_torsion_publ_flag
Fe1 O1 C16 C11 9.9(8) . . . . ?
Fe1 O1 C16 C15 -174.2(4) . . . . ?
Fe1 O1 C16A C11A -5.0(9) . . . . ?
Fe1 O1 C16A C15A 178.4(4) . . . . ?
Fe1 O2 C32 C27A -0.4(6) . . . . ?
Fe1 O2 C32 C31 -178.1(3) . . . . ?
Fe1 O2 C32 C31A -180.0(9) . . . . ?
Fe1 N1 C1 C2 174.4(4) . . . . ?
Fe1 N1 C9 C4 -176.3(4) . . . . ?
Fe1 N1 C9 C8 3.6(5) . . . . ?
Fe1 N2 C8 C7 178.5(4) . . . . ?
Fe1 N2 C8 C9 -1.6(5) . . . . ?
Fe1 N2 C10 C11 7.8(9) . . . . ?
Fe1 N2 C10 C11A -0.8(8) . . . . ?
Fe1 N3 C17 C18 178.5(4) . . . . ?
Fe1 N3 C25 C20 -178.4(4) . . . . ?
Fe1 N3 C25 C24 0.3(5) . . . . ?
Fe1 N4 C24 C23 179.5(4) . . . . ?
Fe1 N4 C24 C25 -0.2(5) . . . . ?
Fe1 N4 C26 C27A 4.7(6) . . . . ?
O1 Fe1 O2 C32 -89.4(4) . . . . ?
O1 C16 C11 C10 -1.5(8) . . . . ?
O1 C16 C11 C12 175.8(8) . . . . ?
O1 C16 C15 C14 -176.1(8) . . . . ?
O1 C16A C11A C10 3.8(8) . . . . ?
O1 C16A C11A C12A -176.5(9) . . . . ?
O1 C16A C15A C14A 176.7(8) . . . . ?
O2 Fe1 O1 C16 -99.3(6) . . . . ?
O2 Fe1 O1 C16A -88.5(7) . . . . ?
O2 C32 C31 C30A 177.8(5) . . . . ?
O2 C32 C31A C30B -179.7(11) . . . . ?
N1 Fe1 O2 C32 95.3(4) . . . . ?
N1 C1 C2 C3 0.7(8) . . . . ?
N2 Fe1 O1 C16 -8.0(6) . . . . ?
N2 Fe1 O1 C16A 2.8(7) . . . . ?
N2 Fe1 O2 C32 176.7(4) . . . . ?
N2 C8 C9 N1 -1.4(6) . . . . ?
N2 C8 C9 C4 178.5(4) . . . . ?
N2 C10 C11 C16 -7.9(10) . . . . ?
N2 C10 C11 C12 174.7(5) . . . . ?
N2 C10 C11A C16A -0.8(9) . . . . ?
N2 C10 C11A C12A 179.4(5) . . . . ?
N3 Fe1 O1 C16 85.9(6) . . . . ?
N3 Fe1 O1 C16A 96.7(7) . . . . ?
N3 C17 C18 C19 -0.5(8) . . . . ?
N4 Fe1 O1 C16 167.3(6) . . . . ?
N4 Fe1 O1 C16A 178.1(7) . . . . ?
N4 Fe1 O2 C32 1.2(4) . . . . ?
N4 C24 C25 N3 -0.1(6) . . . . ?
N4 C24 C25 C20 178.7(4) . . . . ?
N4 C26 C27A C32 -3.4(7) . . . . ?
N4 C26 C27A C28A 175.4(4) . . . . ?
N4 C26 C27A C28B 177.6(8) . . . . ?
C1 N1 C9 C4 -1.1(7) . . . . ?
C1 N1 C9 C8 178.7(4) . . . . ?
C1 C2 C3 C4 -0.4(8) . . . . ?
C2 C3 C4 C5 179.3(5) . . . . ?
C2 C3 C4 C9 -0.6(8) . . . . ?
C3 C4 C5 C6 179.7(6) . . . . ?
C3 C4 C9 N1 1.4(7) . . . . ?
C3 C4 C9 C8 -178.5(5) . . . . ?
C4 C5 C6 C7 -1.0(9) . . . . ?
C5 C4 C9 N1 -178.5(5) . . . . ?
C5 C4 C9 C8 1.6(7) . . . . ?
C5 C6 C7 C8 1.1(9) . . . . ?
C6 C7 C8 N2 -179.9(5) . . . . ?
C6 C7 C8 C9 0.2(8) . . . . ?
C7 C8 C9 N1 178.6(4) . . . . ?
C7 C8 C9 C4 -1.5(7) . . . . ?
C8 N2 C10 C11 -172.6(7) . . . . ?
C8 N2 C10 C11A 178.8(6) . . . . ?
C9 N1 C1 C2 0.1(7) . . . . ?
C9 C4 C5 C6 -0.3(8) . . . . ?
C10 N2 C8 C7 -1.2(8) . . . . ?
C10 N2 C8 C9 178.7(4) . . . . ?
C10 C11 C12 C13 177.5(8) . . . . ?
C10 C11A C12A C13A 179.8(8) . . . . ?
C17 N3 C25 C20 0.6(7) . . . . ?
C17 N3 C25 C24 179.3(4) . . . . ?
C17 C18 C19 C20 1.3(8) . . . . ?
C18 C19 C20 C21 179.8(5) . . . . ?
C18 C19 C20 C25 -1.1(8) . . . . ?
C19 C20 C21 C22 178.9(5) . . . . ?
C19 C20 C25 N3 0.2(7) . . . . ?
C19 C20 C25 C24 -178.5(5) . . . . ?
C20 C21 C22 C23 0.2(8) . . . . ?
C21 C20 C25 N3 179.3(4) . . . . ?
C21 C20 C25 C24 0.6(7) . . . . ?
C21 C22 C23 C24 -0.8(8) . . . . ?
C22 C23 C24 N4 -178.6(5) . . . . ?
C22 C23 C24 C25 1.2(7) . . . . ?
C23 C24 C25 N3 -179.9(4) . . . . ?
C23 C24 C25 C20 -1.1(7) . . . . ?
C24 N4 C26 C27A -175.1(4) . . . . ?
C25 N3 C17 C18 -0.4(7) . . . . ?
C25 C20 C21 C22 -0.1(8) . . . . ?
C26 N4 C24 C23 -0.6(7) . . . . ?
C26 N4 C24 C25 179.6(4) . . . . ?
C26 C27A C32 O2 0.9(7) . . . . ?
C26 C27A C32 C31 178.6(5) . . . . ?
C26 C27A C32 C31A -179.5(11) . . . . ?
C26 C27A C28A C29A -178.8(5) . . . . ?
C26 C27A C28B C29B -178.6(10) . . . . ?
C27A C32 C31 C30A 0.0 . . . . ?
C27A C32 C31A C30B 1(2) . . . . ?
C32 C27A C28A C29A 0.0 . . . . ?
C32 C27A C28B C29B 2.3(15) . . . . ?
C32 C31 C30A C29A 0.0 . . . . ?
C32 C31A C30B C29B -3(2) . . . . ?
C31 C30A C29A C28A 0.0 . . . . ?
C31 C30A C29A I2 -177.3(6) . . . . ?
C30A C29A C28A C27A 0.0 . . . . ?
C28A C27A C32 O2 -177.7(5) . . . . ?
C28A C27A C32 C31 0.0 . . . . ?
C31A C30B C29B C28B 5(2) . . . . ?
C31A C30B C29B O4 -177.0(15) . . . . ?
C30B C29B C28B C27A -4(2) . . . . ?
C30B C29B O4 C34 171.4(14) . . . . ?
C28B C27A C32 O2 -180.0(7) . . . . ?
C28B C27A C32 C31A -0.4(16) . . . . ?
C28B C29B O4 C34 -10(2) . . . . ?
I1 C13 C14 C15 178.4(6) . . . . ?
O4 C29B C28B C27A 177.2(13) . . . . ?
C16 C11 C12 C13 0.0 . . . . ?
C11 C16 C15 C14 0.0 . . . . ?
C11 C12 C13 I1 -178.4(6) . . . . ?
C11 C12 C13 C14 0.0 . . . . ?
C12 C13 C14 C15 0.0 . . . . ?
C13 C14 C15 C16 0.0 . . . . ?
C15 C16 C11 C10 -177.3(9) . . . . ?
C15 C16 C11 C12 0.0 . . . . ?
I2 C29A C28A C27A 177.4(5) . . . . ?
O3 C13A C14A C15A 175.9(8) . . . . ?
C16A C11A C12A C13A 0.0 . . . . ?
C11A C16A C15A C14A 0.0 . . . . ?
C11A C12A C13A O3 -175.0(9) . . . . ?
C11A C12A C13A C14A 0.0 . . . . ?
C12A C13A C14A C15A 0.0 . . . . ?
C13A C14A C15A C16A 0.0 . . . . ?
C15A C16A C11A C10 -179.7(8) . . . . ?
C15A C16A C11A C12A 0.0 . . . . ?
C33 O3 C13A C12A -15.9(17) . . . . ?
C33 O3 C13A C14A 168.7(13) . . . . ?
